data_4118024
loop_
_publ_author_name
'Elisabeth Oehlke'
'Shushu Kong'
'Pawel Arciszewski'
'Swantje Wiebalck'
'Ulrich Abram'

_publ_contact_author_address
;Freie Universit\"at Berlin, Institute of 
Chemistry and Biochemistry, Fabeckstr. 34-36,
 D-14195 Berlin, Germany
;
_publ_contact_author_email ulrich.abram@fu-berlin.de
_publ_contact_author_fax '(#49) 30 83852676'
_publ_contact_author_name 'Ulrich Abram'
_publ_contact_author_phone '(#49) 30 83854002'
_publ_section_title
;
 Aryl and NHC Compounds of Technetium and Rhenium
;
_journal_name_full 'Journal of the American Chemical Society'
_journal_page_first 9118
_journal_page_last 9121
_journal_paper_doi 10.1021/ja3033718
_journal_volume 134
_journal_year 2012
_chemical_formula_moiety 'C48 H40 N P2 Re, 2(C4 H8 O)'
_chemical_formula_sum 'C56 H56 N O2 P2 Re'
_chemical_formula_weight 1023.16
_chemical_name_common '[ReNPh2(PPh3)2] . 2 THF'
_chemical_name_systematic
;
Nitridodiphenylbis(triphenylphosphine)rhenium(V) tetrahydrofuran solvate
;
_space_group_IT_number 2
_symmetry_cell_setting triclinic
_symmetry_space_group_name_Hall '-P 1'
_symmetry_space_group_name_H-M 'P -1'
_atom_sites_solution_hydrogens geom
_atom_sites_solution_primary direct
_atom_sites_solution_secondary difmap
_audit_creation_method SHELXL-97
_cell_angle_alpha 105.33(1)
_cell_angle_beta 93.65(1)
_cell_angle_gamma 99.08(1)
_cell_formula_units_Z 2
_cell_length_a 9.972(1)
_cell_length_b 13.370(1)
_cell_length_c 18.605(1)
_cell_measurement_reflns_used 16953
_cell_measurement_temperature 200(2)
_cell_measurement_theta_max 28.95
_cell_measurement_theta_min 2.55
_cell_volume 2347.8(4)
_computing_cell_refinement 'STOE X-AREA'
_computing_data_collection 'STOE X-AREA'
_computing_data_reduction 'STOE X-Red'
_computing_molecular_graphics ORTEP3
_computing_publication_material WINGX
_computing_structure_refinement 'SHELXL-97 (Sheldrick, 1997)'
_computing_structure_solution SIR-92
_diffrn_ambient_temperature 200(2)
_diffrn_detector_area_resol_mean 6.67
_diffrn_measured_fraction_theta_full 0.978
_diffrn_measured_fraction_theta_max 0.978
_diffrn_measurement_device_type 'STOE IPDS 2T'
_diffrn_measurement_method 'rotation method'
_diffrn_radiation_monochromator graphite
_diffrn_radiation_source 'fine-focus sealed tube'
_diffrn_radiation_type MoK\a
_diffrn_radiation_wavelength 0.71073
_diffrn_reflns_av_R_equivalents 0.0627
_diffrn_reflns_av_sigmaI/netI 0.1149
_diffrn_reflns_limit_h_max 13
_diffrn_reflns_limit_h_min -11
_diffrn_reflns_limit_k_max 18
_diffrn_reflns_limit_k_min -17
_diffrn_reflns_limit_l_max 25
_diffrn_reflns_limit_l_min -25
_diffrn_reflns_number 26610
_diffrn_reflns_theta_full 29.28
_diffrn_reflns_theta_max 29.28
_diffrn_reflns_theta_min 2.55
_diffrn_standards_decay_% 0.1
_exptl_absorpt_coefficient_mu 2.699
_exptl_absorpt_correction_T_max 0.9204
_exptl_absorpt_correction_T_min 0.6790
_exptl_absorpt_correction_type integration
_exptl_absorpt_process_details 'X-Red 32'
_exptl_crystal_colour orange
_exptl_crystal_density_diffrn 1.447
_exptl_crystal_description needle
_exptl_crystal_F_000 1040
_exptl_crystal_size_max 0.21
_exptl_crystal_size_mid 0.07
_exptl_crystal_size_min 0.03
_refine_diff_density_max 1.078
_refine_diff_density_min -3.036
_refine_diff_density_rms 0.139
_refine_ls_extinction_method none
_refine_ls_goodness_of_fit_ref 0.867
_refine_ls_hydrogen_treatment constr
_refine_ls_matrix_type full
_refine_ls_number_parameters 559
_refine_ls_number_reflns 12548
_refine_ls_number_restraints 0
_refine_ls_restrained_S_all 0.867
_refine_ls_R_factor_all 0.0898
_refine_ls_R_factor_gt 0.0453
_refine_ls_shift/su_max 0.001
_refine_ls_shift/su_mean 0.000
_refine_ls_structure_factor_coef Fsqd
_refine_ls_weighting_details 'calc w=1/[\s^2^(Fo^2^)+(0.0422P)^2^+0.0000P] where P=(Fo^2^+2Fc^2^)/3'
_refine_ls_weighting_scheme calc
_refine_ls_wR_factor_gt 0.0826
_refine_ls_wR_factor_ref 0.0967
_reflns_number_gt 7996
_reflns_number_total 12548
_reflns_threshold_expression >2sigma(I)
_cod_data_source_file ja3033718_si_002_3.cif
_cod_data_source_block eosw07
_cod_original_cell_volume 2347.8(3)
_cod_database_code 4118024

loop_
_symmetry_equiv_pos_as_xyz
'x, y, z'
'-x, -y, -z'

loop_
_atom_site_label
_atom_site_type_symbol
_atom_site_fract_x
_atom_site_fract_y
_atom_site_fract_z
_atom_site_U_iso_or_equiv
_atom_site_adp_type
_atom_site_occupancy
_atom_site_symmetry_multiplicity
_atom_site_calc_flag
_atom_site_refinement_flags
Re1 Re 0.82043(3) 0.187040(18) 0.256499(12) 0.02847(6) Uani 1 1 d .
N1 N 0.9754(5) 0.2507(3) 0.2522(2) 0.0399(10) Uani 1 1 d .
C1 C 0.7585(6) 0.0329(4) 0.1835(2) 0.0326(11) Uani 1 1 d .
C2 C 0.8337(6) -0.0441(4) 0.1530(3) 0.0398(12) Uani 1 1 d .
H2 H 0.9283 -0.0255 0.1565 0.048 Uiso 1 1 calc R
C3 C 0.7725(7) -0.1477(4) 0.1176(3) 0.0496(15) Uani 1 1 d .
H3 H 0.8263 -0.1970 0.0979 0.060 Uiso 1 1 calc R
C4 C 0.6320(7) -0.1783(5) 0.1113(3) 0.0524(16) Uani 1 1 d .
H4 H 0.5915 -0.2482 0.0888 0.063 Uiso 1 1 calc R
C5 C 0.5534(7) -0.1045(5) 0.1387(3) 0.0465(14) Uani 1 1 d .
H5 H 0.4588 -0.1238 0.1339 0.056 Uiso 1 1 calc R
C6 C 0.6157(6) -0.0006(4) 0.1737(3) 0.0361(11) Uani 1 1 d .
H6 H 0.5608 0.0488 0.1912 0.043 Uiso 1 1 calc R
C7 C 0.6976(5) 0.2643(4) 0.3354(3) 0.0345(11) Uani 1 1 d .
C8 C 0.7060(7) 0.3735(4) 0.3686(3) 0.0431(13) Uani 1 1 d .
H8 H 0.7774 0.4211 0.3598 0.052 Uiso 1 1 calc R
C9 C 0.6096(8) 0.4110(5) 0.4142(3) 0.0550(17) Uani 1 1 d .
H9 H 0.6183 0.4830 0.4364 0.066 Uiso 1 1 calc R
C10 C 0.5007(8) 0.3421(6) 0.4271(3) 0.0592(18) Uani 1 1 d .
H10 H 0.4348 0.3678 0.4563 0.071 Uiso 1 1 calc R
C11 C 0.4909(7) 0.2356(5) 0.3963(3) 0.0505(15) Uani 1 1 d .
H11 H 0.4189 0.1886 0.4051 0.061 Uiso 1 1 calc R
C12 C 0.5891(6) 0.1985(5) 0.3520(3) 0.0410(13) Uani 1 1 d .
H12 H 0.5818 0.1260 0.3325 0.049 Uiso 1 1 calc R
P1 P 0.71621(15) 0.26252(11) 0.16532(7) 0.0320(3) Uani 1 1 d .
C21 C 0.5320(6) 0.2235(4) 0.1447(3) 0.0351(11) Uani 1 1 d .
C22 C 0.4482(6) 0.2641(5) 0.1982(3) 0.0421(13) Uani 1 1 d .
H22 H 0.4864 0.3134 0.2430 0.051 Uiso 1 1 calc R
C23 C 0.3090(7) 0.2310(6) 0.1844(4) 0.0565(16) Uani 1 1 d .
H23 H 0.2531 0.2589 0.2197 0.068 Uiso 1 1 calc R
C24 C 0.2517(7) 0.1566(6) 0.1185(4) 0.0648(19) Uani 1 1 d .
H24 H 0.1574 0.1344 0.1097 0.078 Uiso 1 1 calc R
C25 C 0.3338(7) 0.1153(6) 0.0659(4) 0.0603(18) Uani 1 1 d .
H25 H 0.2951 0.0650 0.0216 0.072 Uiso 1 1 calc R
C26 C 0.4728(6) 0.1482(5) 0.0788(3) 0.0457(14) Uani 1 1 d .
H26 H 0.5279 0.1199 0.0432 0.055 Uiso 1 1 calc R
C27 C 0.7794(6) 0.2318(4) 0.0727(3) 0.0355(12) Uani 1 1 d .
C28 C 0.8732(6) 0.1656(4) 0.0570(3) 0.0413(13) Uani 1 1 d .
H28 H 0.9050 0.1363 0.0934 0.050 Uiso 1 1 calc R
C29 C 0.9202(7) 0.1428(5) -0.0131(3) 0.0563(17) Uani 1 1 d .
H29 H 0.9832 0.0980 -0.0234 0.068 Uiso 1 1 calc R
C30 C 0.8746(7) 0.1858(5) -0.0673(3) 0.0539(16) Uani 1 1 d .
H30 H 0.9062 0.1698 -0.1142 0.065 Uiso 1 1 calc R
C31 C 0.7820(7) 0.2527(5) -0.0521(3) 0.0537(16) Uani 1 1 d .
H31 H 0.7514 0.2822 -0.0887 0.064 Uiso 1 1 calc R
C32 C 0.7343(7) 0.2761(5) 0.0178(3) 0.0472(14) Uani 1 1 d .
H32 H 0.6720 0.3215 0.0280 0.057 Uiso 1 1 calc R
C33 C 0.7478(6) 0.4074(4) 0.1905(3) 0.0376(12) Uani 1 1 d .
C34 C 0.8779(7) 0.4615(4) 0.2216(3) 0.0500(15) Uani 1 1 d .
H34 H 0.9443 0.4245 0.2325 0.060 Uiso 1 1 calc R
C35 C 0.9100(8) 0.5706(5) 0.2365(4) 0.0585(17) Uani 1 1 d .
H35 H 0.9978 0.6059 0.2568 0.070 Uiso 1 1 calc R
C36 C 0.8126(9) 0.6261(5) 0.2212(4) 0.0614(19) Uani 1 1 d .
H36 H 0.8337 0.6991 0.2314 0.074 Uiso 1 1 calc R
C37 C 0.6847(9) 0.5735(5) 0.1910(4) 0.0620(18) Uani 1 1 d .
H37 H 0.6194 0.6118 0.1804 0.074 Uiso 1 1 calc R
C38 C 0.6483(7) 0.4644(5) 0.1753(3) 0.0487(15) Uani 1 1 d .
H38 H 0.5600 0.4302 0.1552 0.058 Uiso 1 1 calc R
P2 P 0.90683(15) 0.10547(11) 0.34906(7) 0.0334(3) Uani 1 1 d .
C41 C 1.0034(6) 0.1990(4) 0.4344(3) 0.0355(11) Uani 1 1 d .
C42 C 1.0738(7) 0.1633(5) 0.4856(3) 0.0491(15) Uani 1 1 d .
H42 H 1.0726 0.0913 0.4769 0.059 Uiso 1 1 calc R
C43 C 1.1465(7) 0.2331(5) 0.5499(3) 0.0541(16) Uani 1 1 d .
H43 H 1.1922 0.2077 0.5845 0.065 Uiso 1 1 calc R
C44 C 1.1513(7) 0.3391(5) 0.5627(3) 0.0502(15) Uani 1 1 d .
H44 H 1.1998 0.3861 0.6061 0.060 Uiso 1 1 calc R
C45 C 1.0840(8) 0.3753(5) 0.5111(3) 0.0611(18) Uani 1 1 d .
H45 H 1.0882 0.4474 0.5192 0.073 Uiso 1 1 calc R
C46 C 1.0093(7) 0.3055(5) 0.4469(3) 0.0521(16) Uani 1 1 d .
H46 H 0.9634 0.3309 0.4123 0.063 Uiso 1 1 calc R
C47 C 1.0341(6) 0.0234(4) 0.3182(3) 0.0358(11) Uani 1 1 d .
C48 C 1.1433(7) 0.0645(5) 0.2847(4) 0.0508(15) Uani 1 1 d .
H48 H 1.1461 0.1301 0.2758 0.061 Uiso 1 1 calc R
C49 C 1.2464(7) 0.0091(6) 0.2647(4) 0.0590(17) Uani 1 1 d .
H49 H 1.3179 0.0377 0.2423 0.071 Uiso 1 1 calc R
C50 C 1.2460(7) -0.0869(5) 0.2773(3) 0.0545(16) Uani 1 1 d .
H50 H 1.3168 -0.1234 0.2641 0.065 Uiso 1 1 calc R
C51 C 1.1393(8) -0.1286(5) 0.3097(4) 0.0630(18) Uani 1 1 d .
H51 H 1.1374 -0.1943 0.3181 0.076 Uiso 1 1 calc R
C52 C 1.0347(7) -0.0744(5) 0.3300(4) 0.0525(16) Uani 1 1 d .
H52 H 0.9634 -0.1042 0.3519 0.063 Uiso 1 1 calc R
C53 C 0.7788(6) 0.0199(4) 0.3819(3) 0.0376(12) Uani 1 1 d .
C54 C 0.7008(6) -0.0682(5) 0.3304(3) 0.0449(13) Uani 1 1 d .
H54 H 0.7172 -0.0840 0.2803 0.054 Uiso 1 1 calc R
C55 C 0.5993(6) -0.1324(5) 0.3527(4) 0.0521(15) Uani 1 1 d .
H55 H 0.5466 -0.1905 0.3175 0.062 Uiso 1 1 calc R
C56 C 0.5756(7) -0.1110(6) 0.4267(4) 0.0619(18) Uani 1 1 d .
H56 H 0.5068 -0.1543 0.4416 0.074 Uiso 1 1 calc R
C57 C 0.6535(8) -0.0257(5) 0.4786(4) 0.0578(17) Uani 1 1 d .
H57 H 0.6396 -0.0127 0.5289 0.069 Uiso 1 1 calc R
C58 C 0.7529(7) 0.0415(5) 0.4566(3) 0.0461(14) Uani 1 1 d .
H58 H 0.8024 0.1011 0.4918 0.055 Uiso 1 1 calc R
O61 O 0.3035(8) 0.6774(5) 0.3456(4) 0.110(2) Uani 1 1 d .
C62 C 0.2327(13) 0.6567(8) 0.4038(6) 0.108(3) Uani 1 1 d .
H62A H 0.1501 0.6867 0.4058 0.129 Uiso 1 1 calc R
H62B H 0.2891 0.6877 0.4514 0.129 Uiso 1 1 calc R
C63 C 0.1976(14) 0.5398(9) 0.3892(6) 0.115(4) Uani 1 1 d .
H63A H 0.2157 0.5190 0.4346 0.138 Uiso 1 1 calc R
H63B H 0.1023 0.5138 0.3697 0.138 Uiso 1 1 calc R
C64 C 0.2880(14) 0.5001(8) 0.3331(7) 0.122(4) Uani 1 1 d .
H64A H 0.2361 0.4642 0.2848 0.146 Uiso 1 1 calc R
H64B H 0.3389 0.4519 0.3487 0.146 Uiso 1 1 calc R
C65 C 0.3824(13) 0.5984(10) 0.3295(8) 0.134(4) Uani 1 1 d .
H65A H 0.4620 0.6148 0.3662 0.160 Uiso 1 1 calc R
H65B H 0.4124 0.5898 0.2800 0.160 Uiso 1 1 calc R
O71 O 0.3412(12) 0.5287(9) 0.0995(8) 0.186(5) Uani 1 1 d .
C72 C 0.3197(17) 0.4517(13) 0.0278(9) 0.155(5) Uani 1 1 d .
H72A H 0.3593 0.4824 -0.0095 0.186 Uiso 1 1 calc R
H72B H 0.3630 0.3925 0.0303 0.186 Uiso 1 1 calc R
C73 C 0.184(2) 0.4191(14) 0.0090(11) 0.258(13) Uani 1 1 d .
H73A H 0.1641 0.3428 -0.0101 0.310 Uiso 1 1 calc R
H73B H 0.1540 0.4482 -0.0305 0.310 Uiso 1 1 calc R
C74 C 0.113(2) 0.4502(15) 0.0699(12) 0.224(11) Uani 1 1 d .
H74A H 0.0525 0.4966 0.0606 0.269 Uiso 1 1 calc R
H74B H 0.0586 0.3893 0.0797 0.269 Uiso 1 1 calc R
C75 C 0.203(2) 0.499(2) 0.1265(8) 0.193(8) Uani 1 1 d .
H75A H 0.2115 0.4542 0.1592 0.231 Uiso 1 1 calc R
H75B H 0.1739 0.5624 0.1549 0.231 Uiso 1 1 calc R

loop_
_atom_site_aniso_label
_atom_site_aniso_U_11
_atom_site_aniso_U_22
_atom_site_aniso_U_33
_atom_site_aniso_U_23
_atom_site_aniso_U_13
_atom_site_aniso_U_12
Re1 0.02638(10) 0.02895(9) 0.02963(9) 0.00695(6) 0.00278(6) 0.00591(7)
N1 0.036(3) 0.039(2) 0.044(2) 0.0138(19) 0.0050(19) 0.003(2)
C1 0.039(3) 0.029(2) 0.028(2) 0.0028(18) 0.002(2) 0.008(2)
C2 0.045(3) 0.037(3) 0.037(3) 0.008(2) 0.006(2) 0.010(3)
C3 0.064(5) 0.034(3) 0.046(3) 0.001(2) 0.007(3) 0.014(3)
C4 0.062(4) 0.036(3) 0.049(3) 0.003(2) 0.001(3) -0.005(3)
C5 0.042(4) 0.045(3) 0.047(3) 0.013(2) -0.002(3) -0.004(3)
C6 0.034(3) 0.034(3) 0.036(2) 0.006(2) 0.000(2) 0.002(2)
C7 0.028(3) 0.042(3) 0.031(2) 0.006(2) 0.003(2) 0.008(2)
C8 0.052(4) 0.034(3) 0.039(3) 0.003(2) 0.003(2) 0.009(3)
C9 0.063(5) 0.047(4) 0.049(3) -0.001(3) 0.009(3) 0.016(3)
C10 0.061(5) 0.070(4) 0.046(3) 0.003(3) 0.020(3) 0.030(4)
C11 0.042(4) 0.069(4) 0.048(3) 0.022(3) 0.017(3) 0.016(3)
C12 0.039(3) 0.048(3) 0.039(3) 0.012(2) 0.009(2) 0.015(3)
P1 0.0292(8) 0.0337(7) 0.0335(6) 0.0098(5) 0.0032(5) 0.0059(6)
C21 0.032(3) 0.038(3) 0.040(3) 0.018(2) 0.004(2) 0.008(2)
C22 0.036(3) 0.049(3) 0.046(3) 0.019(2) 0.009(2) 0.010(3)
C23 0.037(4) 0.073(4) 0.073(4) 0.038(4) 0.015(3) 0.017(3)
C24 0.032(4) 0.089(5) 0.078(5) 0.043(4) -0.005(3) -0.003(4)
C25 0.046(4) 0.071(4) 0.058(4) 0.023(3) -0.008(3) -0.008(3)
C26 0.038(3) 0.053(3) 0.043(3) 0.014(3) -0.003(2) 0.001(3)
C27 0.031(3) 0.041(3) 0.035(2) 0.012(2) 0.002(2) 0.003(2)
C28 0.040(3) 0.049(3) 0.038(3) 0.013(2) 0.009(2) 0.009(3)
C29 0.058(4) 0.065(4) 0.048(3) 0.013(3) 0.021(3) 0.014(3)
C30 0.051(4) 0.064(4) 0.039(3) 0.007(3) 0.012(3) 0.000(3)
C31 0.053(4) 0.072(4) 0.034(3) 0.016(3) 0.000(3) 0.005(3)
C32 0.051(4) 0.058(4) 0.038(3) 0.021(3) 0.006(2) 0.013(3)
C33 0.042(3) 0.035(3) 0.039(3) 0.014(2) 0.008(2) 0.011(2)
C34 0.053(4) 0.038(3) 0.058(3) 0.013(3) 0.000(3) 0.007(3)
C35 0.063(5) 0.043(3) 0.064(4) 0.015(3) 0.001(3) -0.005(3)
C36 0.089(6) 0.035(3) 0.061(4) 0.012(3) 0.016(4) 0.011(4)
C37 0.076(5) 0.044(4) 0.077(4) 0.025(3) 0.019(4) 0.026(4)
C38 0.049(4) 0.042(3) 0.060(3) 0.020(3) 0.009(3) 0.012(3)
P2 0.0321(8) 0.0331(7) 0.0360(6) 0.0105(5) 0.0028(6) 0.0080(6)
C41 0.038(3) 0.037(3) 0.034(2) 0.015(2) 0.003(2) 0.008(2)
C42 0.055(4) 0.044(3) 0.050(3) 0.014(3) -0.005(3) 0.019(3)
C43 0.054(4) 0.065(4) 0.042(3) 0.014(3) -0.010(3) 0.014(3)
C44 0.057(4) 0.052(4) 0.039(3) 0.009(3) -0.009(3) 0.010(3)
C45 0.073(5) 0.048(4) 0.053(3) 0.005(3) -0.020(3) 0.010(3)
C46 0.061(4) 0.042(3) 0.049(3) 0.011(3) -0.016(3) 0.008(3)
C47 0.033(3) 0.038(3) 0.036(2) 0.010(2) -0.001(2) 0.009(2)
C48 0.040(4) 0.043(3) 0.076(4) 0.023(3) 0.013(3) 0.013(3)
C49 0.039(4) 0.068(4) 0.080(4) 0.029(4) 0.018(3) 0.021(3)
C50 0.045(4) 0.062(4) 0.058(3) 0.009(3) 0.002(3) 0.028(3)
C51 0.066(5) 0.052(4) 0.079(4) 0.019(3) 0.013(4) 0.030(4)
C52 0.052(4) 0.043(3) 0.067(4) 0.019(3) 0.007(3) 0.015(3)
C53 0.035(3) 0.040(3) 0.044(3) 0.018(2) 0.004(2) 0.015(2)
C54 0.043(4) 0.050(3) 0.046(3) 0.023(3) -0.002(3) 0.008(3)
C55 0.031(3) 0.051(3) 0.078(4) 0.032(3) -0.002(3) -0.001(3)
C56 0.048(4) 0.065(4) 0.087(5) 0.042(4) 0.026(4) 0.009(3)
C57 0.061(5) 0.061(4) 0.061(4) 0.027(3) 0.026(3) 0.015(4)
C58 0.045(4) 0.051(3) 0.049(3) 0.018(3) 0.013(3) 0.018(3)
O61 0.100(6) 0.091(5) 0.156(6) 0.054(4) 0.034(5) 0.032(4)
C62 0.109(9) 0.099(8) 0.119(8) 0.038(6) 0.008(7) 0.021(7)
C63 0.140(11) 0.101(8) 0.103(7) 0.038(6) 0.004(7) 0.007(8)
C64 0.140(12) 0.082(7) 0.144(10) 0.025(7) 0.005(8) 0.039(8)
C65 0.080(8) 0.129(10) 0.188(12) 0.027(9) 0.037(8) 0.028(8)
O71 0.123(9) 0.166(9) 0.226(11) 0.011(9) -0.073(8) 0.011(7)
C72 0.115(13) 0.154(13) 0.183(14) 0.015(11) 0.048(11) 0.031(11)
C73 0.174(19) 0.205(17) 0.26(2) -0.139(15) 0.108(17) -0.049(14)
C74 0.173(19) 0.213(18) 0.203(18) -0.044(15) 0.102(16) -0.072(15)
C75 0.19(2) 0.30(3) 0.099(10) 0.061(13) 0.048(11) 0.057(19)

loop_
_atom_type_symbol
_atom_type_description
_atom_type_scat_dispersion_real
_atom_type_scat_dispersion_imag
_atom_type_scat_source
C C 0.0033 0.0016 'International Tables Vol C Tables 4.2.6.8 and 6.1.1.4'
H H 0.0000 0.0000 'International Tables Vol C Tables 4.2.6.8 and 6.1.1.4'
N N 0.0061 0.0033 'International Tables Vol C Tables 4.2.6.8 and 6.1.1.4'
O O 0.0106 0.0060 'International Tables Vol C Tables 4.2.6.8 and 6.1.1.4'
P P 0.1023 0.0942 'International Tables Vol C Tables 4.2.6.8 and 6.1.1.4'
Re Re -1.0185 7.2310 'International Tables Vol C Tables 4.2.6.8 and 6.1.1.4'

loop_
_geom_angle_atom_site_label_1
_geom_angle_atom_site_label_2
_geom_angle_atom_site_label_3
_geom_angle
N1 Re1 C1 117.5(2)
N1 Re1 C7 118.3(2)
C1 Re1 C7 124.3(2)
N1 Re1 P1 92.20(16)
C1 Re1 P1 91.03(14)
C7 Re1 P1 87.51(14)
N1 Re1 P2 92.22(16)
C1 Re1 P2 87.34(14)
C7 Re1 P2 90.00(14)
P1 Re1 P2 175.56(6)
C2 C1 C6 115.4(5)
C2 C1 Re1 131.1(4)
C6 C1 Re1 112.8(3)
C3 C2 C1 122.3(6)
C3 C2 H2 118.9
C1 C2 H2 118.9
C4 C3 C2 120.5(6)
C4 C3 H3 119.8
C2 C3 H3 119.8
C5 C4 C3 119.4(5)
C5 C4 H4 120.3
C3 C4 H4 120.3
C4 C5 C6 119.7(6)
C4 C5 H5 120.2
C6 C5 H5 120.2
C5 C6 C1 122.7(5)
C5 C6 H6 118.6
C1 C6 H6 118.6
C12 C7 C8 115.9(5)
C12 C7 Re1 115.2(4)
C8 C7 Re1 128.8(4)
C9 C8 C7 121.1(6)
C9 C8 H8 119.4
C7 C8 H8 119.4
C10 C9 C8 120.7(6)
C10 C9 H9 119.7
C8 C9 H9 119.7
C11 C10 C9 119.5(6)
C11 C10 H10 120.3
C9 C10 H10 120.3
C10 C11 C12 119.6(6)
C10 C11 H11 120.2
C12 C11 H11 120.2
C11 C12 C7 123.2(5)
C11 C12 H12 118.4
C7 C12 H12 118.4
C21 P1 C33 104.9(3)
C21 P1 C27 104.1(2)
C33 P1 C27 100.7(2)
C21 P1 Re1 115.14(17)
C33 P1 Re1 115.11(17)
C27 P1 Re1 115.22(19)
C26 C21 C22 119.0(5)
C26 C21 P1 121.3(4)
C22 C21 P1 119.5(4)
C23 C22 C21 119.8(6)
C23 C22 H22 120.1
C21 C22 H22 120.1
C22 C23 C24 120.5(6)
C22 C23 H23 119.8
C24 C23 H23 119.8
C25 C24 C23 120.0(6)
C25 C24 H24 120.0
C23 C24 H24 120.0
C26 C25 C24 120.0(6)
C26 C25 H25 120.0
C24 C25 H25 120.0
C25 C26 C21 120.6(6)
C25 C26 H26 119.7
C21 C26 H26 119.7
C28 C27 C32 119.2(5)
C28 C27 P1 120.4(4)
C32 C27 P1 120.4(4)
C27 C28 C29 120.0(6)
C27 C28 H28 120.0
C29 C28 H28 120.0
C30 C29 C28 120.6(6)
C30 C29 H29 119.7
C28 C29 H29 119.7
C29 C30 C31 119.9(5)
C29 C30 H30 120.0
C31 C30 H30 120.0
C30 C31 C32 120.0(6)
C30 C31 H31 120.0
C32 C31 H31 120.0
C31 C32 C27 120.3(6)
C31 C32 H32 119.9
C27 C32 H32 119.9
C34 C33 C38 119.0(5)
C34 C33 P1 118.4(4)
C38 C33 P1 122.5(5)
C33 C34 C35 120.7(6)
C33 C34 H34 119.7
C35 C34 H34 119.7
C36 C35 C34 120.1(7)
C36 C35 H35 119.9
C34 C35 H35 119.9
C37 C36 C35 119.5(6)
C37 C36 H36 120.3
C35 C36 H36 120.3
C36 C37 C38 122.2(7)
C36 C37 H37 118.9
C38 C37 H37 118.9
C37 C38 C33 118.5(6)
C37 C38 H38 120.8
C33 C38 H38 120.8
C53 P2 C47 103.9(2)
C53 P2 C41 105.5(2)
C47 P2 C41 100.1(2)
C53 P2 Re1 115.74(18)
C47 P2 Re1 115.05(17)
C41 P2 Re1 114.81(17)
C46 C41 C42 119.0(5)
C46 C41 P2 120.6(4)
C42 C41 P2 120.4(4)
C41 C42 C43 120.8(6)
C41 C42 H42 119.6
C43 C42 H42 119.6
C44 C43 C42 120.3(6)
C44 C43 H43 119.9
C42 C43 H43 119.9
C43 C44 C45 119.2(5)
C43 C44 H44 120.4
C45 C44 H44 120.4
C44 C45 C46 120.8(6)
C44 C45 H45 119.6
C46 C45 H45 119.6
C41 C46 C45 119.9(6)
C41 C46 H46 120.0
C45 C46 H46 120.0
C52 C47 C48 117.3(6)
C52 C47 P2 124.4(5)
C48 C47 P2 118.2(4)
C49 C48 C47 120.7(6)
C49 C48 H48 119.7
C47 C48 H48 119.7
C50 C49 C48 121.2(6)
C50 C49 H49 119.4
C48 C49 H49 119.4
C49 C50 C51 118.8(6)
C49 C50 H50 120.6
C51 C50 H50 120.6
C50 C51 C52 120.9(7)
C50 C51 H51 119.6
C52 C51 H51 119.6
C51 C52 C47 121.1(6)
C51 C52 H52 119.5
C47 C52 H52 119.5
C54 C53 C58 118.6(5)
C54 C53 P2 119.1(4)
C58 C53 P2 122.3(4)
C55 C54 C53 120.7(6)
C55 C54 H54 119.7
C53 C54 H54 119.7
C56 C55 C54 120.3(6)
C56 C55 H55 119.9
C54 C55 H55 119.9
C57 C56 C55 119.8(6)
C57 C56 H56 120.1
C55 C56 H56 120.1
C56 C57 C58 120.6(6)
C56 C57 H57 119.7
C58 C57 H57 119.7
C57 C58 C53 120.0(6)
C57 C58 H58 120.0
C53 C58 H58 120.0
C62 O61 C65 103.6(9)
O61 C62 C63 107.8(9)
O61 C62 H62A 110.1
C63 C62 H62A 110.1
O61 C62 H62B 110.1
C63 C62 H62B 110.1
H62A C62 H62B 108.5
C64 C63 C62 103.5(10)
C64 C63 H63A 111.1
C62 C63 H63A 111.1
C64 C63 H63B 111.1
C62 C63 H63B 111.1
H63A C63 H63B 109.0
C63 C64 C65 103.9(9)
C63 C64 H64A 111.0
C65 C64 H64A 111.0
C63 C64 H64B 111.0
C65 C64 H64B 111.0
H64A C64 H64B 109.0
O61 C65 C64 104.5(9)
O61 C65 H65A 110.9
C64 C65 H65A 110.9
O61 C65 H65B 110.9
C64 C65 H65B 110.9
H65A C65 H65B 108.9
C72 O71 C75 98.3(12)
C73 C72 O71 108.2(12)
C73 C72 H72A 110.1
O71 C72 H72A 110.1
C73 C72 H72B 110.1
O71 C72 H72B 110.1
H72A C72 H72B 108.4
C72 C73 C74 111.1(17)
C72 C73 H73A 109.4
C74 C73 H73A 109.4
C72 C73 H73B 109.4
C74 C73 H73B 109.4
H73A C73 H73B 108.0
C75 C74 C73 106.8(18)
C75 C74 H74A 110.4
C73 C74 H74A 110.4
C75 C74 H74B 110.4
C73 C74 H74B 110.4
H74A C74 H74B 108.6
C74 C75 O71 110.2(13)
C74 C75 H75A 109.6
O71 C75 H75A 109.6
C74 C75 H75B 109.6
O71 C75 H75B 109.6
H75A C75 H75B 108.1

loop_
_geom_bond_atom_site_label_1
_geom_bond_atom_site_label_2
_geom_bond_distance
Re1 N1 1.660(5)
Re1 C1 2.117(4)
Re1 C7 2.133(5)
Re1 P1 2.4471(14)
Re1 P2 2.4492(14)
C1 C2 1.390(7)
C1 C6 1.409(7)
C2 C3 1.388(7)
C2 H2 0.9300
C3 C4 1.384(9)
C3 H3 0.9300
C4 C5 1.369(9)
C4 H4 0.9300
C5 C6 1.393(7)
C5 H5 0.9300
C6 H6 0.9300
C7 C12 1.388(8)
C7 C8 1.413(7)
C8 C9 1.387(8)
C8 H8 0.9300
C9 C10 1.385(10)
C9 H9 0.9300
C10 C11 1.372(9)
C10 H10 0.9300
C11 C12 1.387(8)
C11 H11 0.9300
C12 H12 0.9300
P1 C21 1.815(6)
P1 C33 1.838(5)
P1 C27 1.839(5)
C21 C26 1.390(7)
C21 C22 1.395(7)
C22 C23 1.374(9)
C22 H22 0.9300
C23 C24 1.381(10)
C23 H23 0.9300
C24 C25 1.376(10)
C24 H24 0.9300
C25 C26 1.371(9)
C25 H25 0.9300
C26 H26 0.9300
C27 C28 1.379(8)
C27 C32 1.393(8)
C28 C29 1.387(7)
C28 H28 0.9300
C29 C30 1.373(9)
C29 H29 0.9300
C30 C31 1.375(9)
C30 H30 0.9300
C31 C32 1.388(8)
C31 H31 0.9300
C32 H32 0.9300
C33 C34 1.389(8)
C33 C38 1.401(8)
C34 C35 1.390(8)
C34 H34 0.9300
C35 C36 1.371(10)
C35 H35 0.9300
C36 C37 1.362(10)
C36 H36 0.9300
C37 C38 1.392(9)
C37 H37 0.9300
C38 H38 0.9300
P2 C53 1.822(6)
P2 C47 1.829(6)
P2 C41 1.840(5)
C41 C46 1.372(8)
C41 C42 1.375(8)
C42 C43 1.383(8)
C42 H42 0.9300
C43 C44 1.366(9)
C43 H43 0.9300
C44 C45 1.369(8)
C44 H44 0.9300
C45 C46 1.390(8)
C45 H45 0.9300
C46 H46 0.9300
C47 C52 1.383(8)
C47 C48 1.398(8)
C48 C49 1.374(9)
C48 H48 0.9300
C49 C50 1.363(9)
C49 H49 0.9300
C50 C51 1.371(10)
C50 H50 0.9300
C51 C52 1.377(9)
C51 H51 0.9300
C52 H52 0.9300
C53 C54 1.390(8)
C53 C58 1.393(7)
C54 C55 1.379(8)
C54 H54 0.9300
C55 C56 1.374(9)
C55 H55 0.9300
C56 C57 1.371(10)
C56 H56 0.9300
C57 C58 1.386(9)
C57 H57 0.9300
C58 H58 0.9300
O61 C62 1.394(11)
O61 C65 1.397(13)
C62 C63 1.494(13)
C62 H62A 0.9700
C62 H62B 0.9700
C63 C64 1.470(15)
C63 H63A 0.9700
C63 H63B 0.9700
C64 C65 1.511(15)
C64 H64A 0.9700
C64 H64B 0.9700
C65 H65A 0.9700
C65 H65B 0.9700
O71 C72 1.432(15)
O71 C75 1.53(2)
C72 C73 1.35(2)
C72 H72A 0.9700
C72 H72B 0.9700
C73 C74 1.380(18)
C73 H73A 0.9700
C73 H73B 0.9700
C74 C75 1.29(2)
C74 H74A 0.9700
C74 H74B 0.9700
C75 H75A 0.9700
C75 H75B 0.9700
